data_1562878
loop_
_publ_author_name
'Fan, Rui-Qing'
'Wang, Li-Yuan'
'Wang, Ping'
'Chen, Hong'
'Sun, Cun-fa'
'Yang, Yu-Lin'
'Su, Qing'

_publ_section_title
;
 Syntheses, structures and luminescent properties of zero-/two-dimensional
 Cd(II) and Eu(III) complexes
;
_journal_name_full 'Journal of Solid State Chemistry'
_journal_page_first 332
_journal_page_last 340
_journal_paper_doi 10.1016/j.jssc.2012.06.018
_journal_volume 196
_journal_year 2012
_chemical_formula_sum 'C18 H13 Eu N4 O10'
_chemical_formula_weight 597.28
_space_group_IT_number 14
_space_group_name_Hall '-P 2ybc'
_space_group_name_H-M_alt 'P 1 21/c 1'
_symmetry_cell_setting monoclinic
_symmetry_space_group_name_H-M 'P 1 21/c 1'
_atom_sites_solution_hydrogens geom
_atom_sites_solution_primary direct
_atom_sites_solution_secondary difmap
_audit_creation_method SHELXL-97
_cell_angle_alpha 90.00
_cell_angle_beta 123.79(2)
_cell_angle_gamma 90.00
_cell_formula_units_Z 4
_cell_length_a 7.1510(14)
_cell_length_b 26.747(5)
_cell_length_c 11.612(4)
_cell_measurement_reflns_used 17675
_cell_measurement_temperature 293(2)
_cell_measurement_theta_max 27.47
_cell_measurement_theta_min 3.05
_cell_volume 1845.8(9)
_computing_cell_refinement 'Bruker SMART'
_computing_data_collection 'Bruker SMART'
_computing_data_reduction 'Bruker SAINT'
_computing_molecular_graphics SHELXP-97
_computing_publication_material SHELXTL
_computing_structure_refinement 'SHELXL-97 (Sheldrick, 1997)'
_computing_structure_solution 'SHELXS-97 (Sheldrick, 1997)'
_diffrn_ambient_temperature 293(2)
_diffrn_measured_fraction_theta_full 0.993
_diffrn_measured_fraction_theta_max 0.993
_diffrn_measurement_method 'phi and omega scans'
_diffrn_radiation_monochromator graphite
_diffrn_radiation_source 'fine-focus sealed tube'
_diffrn_radiation_type MoK\a
_diffrn_radiation_wavelength 0.71073
_diffrn_reflns_av_R_equivalents 0.0381
_diffrn_reflns_av_sigmaI/netI 0.0345
_diffrn_reflns_limit_h_max 9
_diffrn_reflns_limit_h_min -9
_diffrn_reflns_limit_k_max 34
_diffrn_reflns_limit_k_min -34
_diffrn_reflns_limit_l_max 15
_diffrn_reflns_limit_l_min -15
_diffrn_reflns_number 17675
_diffrn_reflns_theta_full 27.47
_diffrn_reflns_theta_max 27.47
_diffrn_reflns_theta_min 3.05
_diffrn_standards_decay_% 0
_diffrn_standards_interval_count 0
_diffrn_standards_interval_time 0
_diffrn_standards_number 0
_exptl_absorpt_coefficient_mu 3.471
_exptl_absorpt_correction_T_max 0.5660
_exptl_absorpt_correction_T_min 0.5076
_exptl_absorpt_correction_type multi-scan
_exptl_crystal_colour clorless
_exptl_crystal_density_diffrn 2.149
_exptl_crystal_density_method 'not measured'
_exptl_crystal_description block
_exptl_crystal_F_000 1168
_exptl_crystal_size_max 0.23
_exptl_crystal_size_mid 0.22
_exptl_crystal_size_min 0.19
_refine_diff_density_max 0.875
_refine_diff_density_min -1.041
_refine_diff_density_rms 0.158
_refine_ls_extinction_method none
_refine_ls_goodness_of_fit_ref 1.255
_refine_ls_hydrogen_treatment mixed
_refine_ls_matrix_type full
_refine_ls_number_parameters 293
_refine_ls_number_reflns 4199
_refine_ls_number_restraints 6
_refine_ls_restrained_S_all 1.258
_refine_ls_R_factor_all 0.0319
_refine_ls_R_factor_gt 0.0272
_refine_ls_shift/su_max 0.000
_refine_ls_shift/su_mean 0.000
_refine_ls_structure_factor_coef Fsqd
_refine_ls_weighting_details 'calc w=1/[\s^2^(Fo^2^)+(0.0082P)^2^+4.6684P] where P=(Fo^2^+2Fc^2^)/3'
_refine_ls_weighting_scheme calc
_refine_ls_wR_factor_gt 0.0623
_refine_ls_wR_factor_ref 0.0639
_reflns_number_gt 3777
_reflns_number_total 4199
_reflns_threshold_expression >2sigma(I)
_cod_data_source_file JSSC-2012-196-332.cif
_cod_data_source_block 4
_cod_depositor_comments
;
The following automatic conversions were performed:

data item '_symmetry_cell_setting' value 'Monoclinic' was changed to
'monoclinic' in accordance with the built-in table derived from the
CIF Core dictionary named 'cif_core.dic' version 2.4.5 last updated
on 2014-11-21.

Automatic conversion script
Id: cif_fix_values 8369 2020-08-20 11:38:08Z andrius 
;
_cod_original_cell_volume 1845.8(8)
_cod_original_sg_symbol_H-M P21/c
_cod_database_code 1562878

loop_
_symmetry_equiv_pos_as_xyz
'x, y, z'
'-x, y+1/2, -z+1/2'
'-x, -y, -z'
'x, -y-1/2, z-1/2'

loop_
_atom_site_label
_atom_site_type_symbol
_atom_site_fract_x
_atom_site_fract_y
_atom_site_fract_z
_atom_site_U_iso_or_equiv
_atom_site_adp_type
_atom_site_occupancy
_atom_site_symmetry_multiplicity
_atom_site_calc_flag
_atom_site_refinement_flags
_atom_site_disorder_assembly
_atom_site_disorder_group
Eu1 Eu -0.72799(3) -0.052076(6) 0.108869(17) 0.01083(6) Uani 1 1 d . . .
O1 O -0.7012(4) -0.00973(11) 0.3018(3) 0.0244(6) Uani 1 1 d . . .
O2 O -0.9809(4) -0.00945(10) -0.1106(3) 0.0178(5) Uani 1 1 d . . .
O3 O -0.6224(4) -0.07088(10) -0.0442(3) 0.0191(5) Uani 1 1 d . . .
O4 O -0.5534(4) 0.02573(10) 0.1157(3) 0.0195(6) Uani 1 1 d . . .
O5 O -0.6710(5) -0.14476(10) 0.1054(3) 0.0234(6) Uani 1 1 d . . .
O6 O -0.6900(4) -0.11834(10) 0.2768(3) 0.0210(6) Uani 1 1 d . . .
O7 O -0.7900(7) -0.22915(13) -0.0122(4) 0.0516(10) Uani 1 1 d . . .
H7 H -0.7383 -0.2019 0.0240 0.077 Uiso 1 1 calc R . .
O8 O -0.7738(9) -0.30634(15) 0.0496(4) 0.0692(14) Uani 1 1 d . . .
O9 O -1.0926(5) -0.09300(11) -0.0037(3) 0.0275(7) Uani 1 1 d . . .
H9A H -1.1001 -0.1162 -0.0562 0.041 Uiso 1 1 d R . .
H9B H -1.1084 -0.1054 0.0578 0.041 Uiso 1 1 d R . .
N1 N -0.3118(5) -0.06867(12) 0.2948(3) 0.0153(6) Uani 1 1 d . . .
N2 N 0.0368(5) -0.09257(12) 0.3707(3) 0.0182(7) Uani 1 1 d . . .
H2A H 0.1469 -0.1043 0.3687 0.022 Uiso 1 1 calc R . .
N3 N -0.1475(6) -0.24256(14) 0.6637(4) 0.0320(9) Uani 1 1 d . . .
H3B H -0.1021 -0.2198 0.7261 0.038 Uiso 1 1 calc R . .
N4 N -0.1836(7) -0.31760(14) 0.5699(4) 0.0316(8) Uani 1 1 d . . .
C1 C -0.8893(6) 0.01129(13) 0.2425(4) 0.0127(7) Uani 1 1 d . . .
C2 C -0.9554(6) 0.03609(13) 0.3310(4) 0.0131(7) Uani 1 1 d . . .
C3 C -0.2189(6) -0.04095(13) 0.5302(4) 0.0145(7) Uiso 1 1 d . . .
H3A H -0.3641 -0.0309 0.4991 0.017 Uiso 1 1 calc R . .
C4 C -0.1716(6) -0.06109(13) 0.4386(4) 0.0135(7) Uani 1 1 d . . .
C5 C -0.1780(6) -0.08755(14) 0.2614(4) 0.0173(7) Uani 1 1 d . . .
H5A H -0.2268 -0.0965 0.1714 0.021 Uiso 1 1 calc R . .
C6 C 0.0472(6) -0.07558(13) 0.4856(4) 0.0144(7) Uani 1 1 d . . .
C7 C 0.2252(6) -0.06984(14) 0.6233(4) 0.0154(7) Uani 1 1 d . . .
H7A H 0.3710 -0.0788 0.6527 0.018 Uiso 1 1 calc R . .
C8 C -0.8218(6) -0.05026(13) -0.2838(3) 0.0128(7) Uani 1 1 d . . .
C9 C -0.6192(6) -0.04740(13) -0.1367(4) 0.0127(7) Uani 1 1 d . . .
C10 C -0.6454(6) -0.15258(14) 0.2213(4) 0.0185(7) Uani 1 1 d . . .
C11 C -0.5434(7) -0.20097(14) 0.2987(4) 0.0214(8) Uani 1 1 d . . .
C12 C -0.4089(7) -0.19468(15) 0.4410(5) 0.0260(9) Uani 1 1 d . . .
H12A H -0.3955 -0.1636 0.4810 0.031 Uiso 1 1 calc R . .
C13 C -0.2944(7) -0.23619(15) 0.5222(4) 0.0243(8) Uani 1 1 d . . .
C14 C -0.0889(8) -0.29135(16) 0.6851(5) 0.0318(10) Uani 1 1 d . . .
H14A H 0.0088 -0.3050 0.7726 0.038 Uiso 1 1 calc R . .
C15 C -0.3158(7) -0.28353(15) 0.4647(5) 0.0264(9) Uani 1 1 d . . .
C16 C -0.4573(8) -0.29003(16) 0.3223(5) 0.0299(10) Uani 1 1 d . . .
H16A H -0.4763 -0.3216 0.2840 0.036 Uiso 1 1 calc R . .
C17 C -0.5709(7) -0.24917(15) 0.2369(4) 0.0257(9) Uani 1 1 d . . .
C18 C -0.7224(8) -0.26316(18) 0.0842(5) 0.0344(11) Uani 1 1 d . . .
OW1 O -0.0667(13) -0.1466(2) 0.7740(7) 0.118(2) Uani 1 1 d U . .
HW1A H 0.0217 -0.1486 0.8616 0.177 Uiso 1 1 d R . .
HW1B H -0.1895 -0.1331 0.7529 0.177 Uiso 1 1 d R . .

loop_
_atom_site_aniso_label
_atom_site_aniso_U_11
_atom_site_aniso_U_22
_atom_site_aniso_U_33
_atom_site_aniso_U_23
_atom_site_aniso_U_13
_atom_site_aniso_U_12
Eu1 0.00944(9) 0.01296(9) 0.00830(9) -0.00025(7) 0.00381(7) 0.00064(7)
O1 0.0170(13) 0.0380(17) 0.0126(13) -0.0037(12) 0.0048(11) 0.0139(12)
O2 0.0169(13) 0.0249(14) 0.0077(11) -0.0003(10) 0.0043(10) 0.0047(11)
O3 0.0190(13) 0.0269(14) 0.0133(12) 0.0039(11) 0.0101(11) 0.0064(11)
O4 0.0116(12) 0.0214(14) 0.0195(14) 0.0011(11) 0.0050(11) -0.0026(10)
O5 0.0317(15) 0.0194(14) 0.0219(14) 0.0024(11) 0.0167(13) 0.0038(12)
O6 0.0241(14) 0.0179(13) 0.0253(14) 0.0036(11) 0.0164(12) 0.0049(11)
O7 0.074(3) 0.0325(19) 0.0285(19) -0.0045(15) 0.0160(19) 0.0031(18)
O8 0.097(4) 0.034(2) 0.043(2) -0.0121(18) 0.018(2) -0.015(2)
O9 0.0189(14) 0.0221(14) 0.0356(17) 0.0031(13) 0.0115(13) -0.0009(12)
N1 0.0150(15) 0.0191(15) 0.0092(14) -0.0025(12) 0.0051(12) 0.0006(12)
N2 0.0136(15) 0.0282(17) 0.0145(15) -0.0025(13) 0.0088(13) 0.0051(13)
N3 0.036(2) 0.0251(19) 0.0264(19) 0.0022(15) 0.0118(17) 0.0051(16)
N4 0.037(2) 0.0222(18) 0.034(2) 0.0076(16) 0.0185(18) 0.0096(16)
C1 0.0124(16) 0.0128(16) 0.0115(16) -0.0012(13) 0.0057(14) -0.0016(13)
C2 0.0121(16) 0.0140(16) 0.0121(16) -0.0027(13) 0.0062(14) 0.0003(13)
C4 0.0124(16) 0.0167(17) 0.0087(16) -0.0012(13) 0.0043(13) -0.0011(13)
C5 0.0179(18) 0.0218(18) 0.0105(16) -0.0028(14) 0.0069(14) 0.0031(15)
C6 0.0140(17) 0.0168(17) 0.0128(17) -0.0008(14) 0.0076(14) 0.0023(14)
C7 0.0099(16) 0.0227(18) 0.0137(17) -0.0004(14) 0.0066(14) 0.0038(14)
C8 0.0133(16) 0.0163(16) 0.0090(15) -0.0005(13) 0.0064(14) -0.0011(13)
C9 0.0110(16) 0.0123(16) 0.0126(16) -0.0004(13) 0.0053(13) 0.0037(13)
C10 0.0160(17) 0.0193(18) 0.0212(19) 0.0024(15) 0.0109(15) 0.0004(15)
C11 0.023(2) 0.0183(18) 0.026(2) 0.0042(16) 0.0150(17) 0.0049(15)
C12 0.032(2) 0.0166(19) 0.027(2) -0.0011(16) 0.0151(19) 0.0031(17)
C13 0.026(2) 0.022(2) 0.025(2) 0.0034(16) 0.0139(18) 0.0040(17)
C14 0.032(2) 0.027(2) 0.031(2) 0.0100(19) 0.014(2) 0.0106(19)
C15 0.030(2) 0.022(2) 0.030(2) 0.0040(17) 0.0183(19) 0.0059(17)
C16 0.037(2) 0.019(2) 0.032(2) -0.0007(17) 0.019(2) 0.0038(18)
C17 0.028(2) 0.021(2) 0.025(2) -0.0010(16) 0.0134(18) 0.0028(17)
C18 0.040(3) 0.027(2) 0.029(2) -0.0018(19) 0.014(2) 0.001(2)
OW1 0.182(7) 0.067(4) 0.085(4) -0.012(3) 0.061(4) -0.038(4)

loop_
_atom_type_symbol
_atom_type_description
_atom_type_scat_dispersion_real
_atom_type_scat_dispersion_imag
_atom_type_scat_source
C C 0.0033 0.0016 'International Tables Vol C Tables 4.2.6.8 and 6.1.1.4'
H H 0.0000 0.0000 'International Tables Vol C Tables 4.2.6.8 and 6.1.1.4'
Eu Eu -0.1578 3.6682 'International Tables Vol C Tables 4.2.6.8 and 6.1.1.4'
N N 0.0061 0.0033 'International Tables Vol C Tables 4.2.6.8 and 6.1.1.4'
O O 0.0106 0.0060 'International Tables Vol C Tables 4.2.6.8 and 6.1.1.4'

loop_
_geom_angle_atom_site_label_1
_geom_angle_atom_site_label_2
_geom_angle_atom_site_label_3
_geom_angle
_geom_angle_site_symmetry_1
_geom_angle_site_symmetry_3
O3 Eu1 O4 80.21(10) . .
O3 Eu1 O1 155.59(10) . .
O4 Eu1 O1 78.02(10) . .
O3 Eu1 O9 101.37(10) . .
O4 Eu1 O9 142.07(9) . .
O1 Eu1 O9 102.56(10) . .
O3 Eu1 O2 70.83(9) . .
O4 Eu1 O2 72.51(9) . .
O1 Eu1 O2 112.30(9) . .
O9 Eu1 O2 72.42(10) . .
O3 Eu1 O5 69.68(9) . .
O4 Eu1 O5 140.11(9) . .
O1 Eu1 O5 123.06(10) . .
O9 Eu1 O5 71.49(9) . .
O2 Eu1 O5 118.48(9) . .
O3 Eu1 O6 119.49(9) . .
O4 Eu1 O6 138.41(9) . .
O1 Eu1 O6 72.29(10) . .
O9 Eu1 O6 73.92(10) . .
O2 Eu1 O6 146.20(9) . .
O5 Eu1 O6 51.28(9) . .
O3 Eu1 N1 83.60(10) . .
O4 Eu1 N1 77.51(9) . .
O1 Eu1 N1 81.06(9) . .
O9 Eu1 N1 140.40(10) . .
O2 Eu1 N1 143.20(9) . .
O5 Eu1 N1 73.76(9) . .
O6 Eu1 N1 69.74(9) . .
O3 Eu1 O2 136.25(8) . 3_355
O4 Eu1 O2 81.87(9) . 3_355
O1 Eu1 O2 50.48(8) . 3_355
O9 Eu1 O2 70.93(9) . 3_355
O2 Eu1 O2 65.79(10) . 3_355
O5 Eu1 O2 138.02(9) . 3_355
O6 Eu1 O2 100.15(8) . 3_355
N1 Eu1 O2 130.34(9) . 3_355
O3 Eu1 C10 94.11(10) . .
O4 Eu1 C10 144.54(9) . .
O1 Eu1 C10 97.21(11) . .
O9 Eu1 C10 73.38(10) . .
O2 Eu1 C10 138.65(10) . .
O5 Eu1 C10 25.88(10) . .
O6 Eu1 C10 25.65(10) . .
N1 Eu1 C10 67.06(10) . .
O2 Eu1 C10 122.25(9) 3_355 .
O3 Eu1 C1 156.07(10) . .
O4 Eu1 C1 80.35(10) . .
O1 Eu1 C1 24.78(9) . .
O9 Eu1 C1 85.70(10) . .
O2 Eu1 C1 90.07(9) . .
O5 Eu1 C1 133.83(9) . .
O6 Eu1 C1 84.41(9) . .
N1 Eu1 C1 105.59(10) . .
O2 Eu1 C1 25.79(9) 3_355 .
C10 Eu1 C1 109.81(10) . .
O3 Eu1 Eu1 105.20(7) . 3_355
O4 Eu1 Eu1 75.00(6) . 3_355
O1 Eu1 Eu1 79.65(7) . 3_355
O9 Eu1 Eu1 67.98(7) . 3_355
O2 Eu1 Eu1 34.53(6) . 3_355
O5 Eu1 Eu1 137.16(7) . 3_355
O6 Eu1 Eu1 125.61(6) . 3_355
N1 Eu1 Eu1 149.08(7) . 3_355
O2 Eu1 Eu1 31.26(6) 3_355 3_355
C10 Eu1 Eu1 139.36(7) . 3_355
C1 Eu1 Eu1 56.02(7) . 3_355
C1 O1 Eu1 101.1(2) . .
C1 O2 Eu1 149.1(2) 3_355 .
C1 O2 Eu1 89.0(2) 3_355 3_355
Eu1 O2 Eu1 114.21(10) . 3_355
C9 O3 Eu1 135.2(2) . .
C9 O4 Eu1 147.1(2) 3_455 .
C10 O5 Eu1 94.3(2) . .
C10 O6 Eu1 93.7(2) . .
C18 O7 H7 109.5 . .
Eu1 O9 H9A 109.6 . .
Eu1 O9 H9B 109.1 . .
H9A O9 H9B 109.5 . .
C5 N1 C4 104.5(3) . .
C5 N1 Eu1 120.8(2) . .
C4 N1 Eu1 134.7(2) . .
C5 N2 C6 107.4(3) . .
C5 N2 H2A 126.3 . .
C6 N2 H2A 126.3 . .
C14 N3 C13 106.9(4) . .
C14 N3 H3B 126.5 . .
C13 N3 H3B 126.5 . .
C14 N4 C15 104.9(4) . .
O1 C1 O2 119.0(3) . 3_355
O1 C1 C2 118.1(3) . .
O2 C1 C2 122.9(3) 3_355 .
O1 C1 Eu1 54.10(18) . .
O2 C1 Eu1 65.17(19) 3_355 .
C2 C1 Eu1 169.2(2) . .
C3 C2 C8 120.9(3) 3_456 3_355
C3 C2 C1 114.5(3) 3_456 .
C8 C2 C1 124.5(3) 3_355 .
C2 C3 C4 118.7(3) 3_456 .
C2 C3 H3A 120.7 3_456 .
C4 C3 H3A 120.7 . .
C3 C4 C6 120.3(3) . .
C3 C4 N1 130.4(3) . .
C6 C4 N1 109.2(3) . .
N1 C5 N2 113.3(3) . .
N1 C5 H5A 123.4 . .
N2 C5 H5A 123.4 . .
N2 C6 C7 132.4(3) . .
N2 C6 C4 105.6(3) . .
C7 C6 C4 121.9(3) . .
C6 C7 C8 118.0(3) . 1_656
C6 C7 H7A 121.0 . .
C8 C7 H7A 121.0 1_656 .
C7 C8 C2 120.2(3) 1_454 3_355
C7 C8 C9 113.7(3) 1_454 .
C2 C8 C9 126.1(3) 3_355 .
O3 C9 O4 123.1(3) . 3_455
O3 C9 C8 118.8(3) . .
O4 C9 C8 117.7(3) 3_455 .
O6 C10 O5 119.6(3) . .
O6 C10 C11 119.6(4) . .
O5 C10 C11 120.6(3) . .
O6 C10 Eu1 60.7(2) . .
O5 C10 Eu1 59.85(19) . .
C11 C10 Eu1 166.1(3) . .
C12 C11 C17 121.1(4) . .
C12 C11 C10 113.0(3) . .
C17 C11 C10 125.8(4) . .
C11 C12 C13 118.0(4) . .
C11 C12 H12A 121.0 . .
C13 C12 H12A 121.0 . .
N3 C13 C12 132.5(4) . .
N3 C13 C15 105.3(4) . .
C12 C13 C15 122.1(4) . .
N4 C14 N3 113.3(4) . .
N4 C14 H14A 123.3 . .
N3 C14 H14A 123.3 . .
C16 C15 N4 130.8(4) . .
C16 C15 C13 119.7(4) . .
N4 C15 C13 109.5(4) . .
C15 C16 C17 120.0(4) . .
C15 C16 H16A 120.0 . .
C17 C16 H16A 120.0 . .
C16 C17 C11 119.0(4) . .
C16 C17 C18 113.1(4) . .
C11 C17 C18 127.9(4) . .
O8 C18 O7 118.6(5) . .
O8 C18 C17 120.6(4) . .
O7 C18 C17 120.7(4) . .
HW1A OW1 HW1B 109.5 . .

loop_
_geom_bond_atom_site_label_1
_geom_bond_atom_site_label_2
_geom_bond_distance
_geom_bond_site_symmetry_2
Eu1 O3 2.340(3) .
Eu1 O4 2.405(3) .
Eu1 O1 2.421(3) .
Eu1 O9 2.432(3) .
Eu1 O2 2.437(3) .
Eu1 O5 2.516(3) .
Eu1 O6 2.535(3) .
Eu1 N1 2.563(3) .
Eu1 O2 2.662(3) 3_355
Eu1 C10 2.902(4) .
Eu1 C1 2.933(4) .
Eu1 Eu1 4.2833(9) 3_355
O1 C1 1.253(4) .
O2 C1 1.276(4) 3_355
O2 Eu1 2.662(3) 3_355
O3 C9 1.255(4) .
O4 C9 1.258(4) 3_455
O5 C10 1.270(5) .
O6 C10 1.259(5) .
O7 C18 1.308(6) .
O7 H7 0.8200 .
O8 C18 1.211(6) .
O9 H9A 0.8499 .
O9 H9B 0.8500 .
N1 C5 1.316(5) .
N1 C4 1.404(4) .
N2 C5 1.349(5) .
N2 C6 1.372(5) .
N2 H2A 0.8600 .
N3 C14 1.351(6) .
N3 C13 1.383(6) .
N3 H3B 0.8600 .
N4 C14 1.317(6) .
N4 C15 1.390(5) .
C1 O2 1.276(4) 3_355
C1 C2 1.504(5) .
C2 C3 1.391(5) 3_456
C2 C8 1.418(5) 3_355
C3 C2 1.391(5) 3_456
C3 C4 1.391(5) .
C3 H3A 0.9300 .
C4 C6 1.395(5) .
C5 H5A 0.9300 .
C6 C7 1.392(5) .
C7 C8 1.397(5) 1_656
C7 H7A 0.9300 .
C8 C7 1.397(5) 1_454
C8 C2 1.418(5) 3_355
C8 C9 1.506(5) .
C9 O4 1.258(4) 3_455
C10 C11 1.512(5) .
C11 C12 1.384(6) .
C11 C17 1.435(6) .
C12 C13 1.391(6) .
C12 H12A 0.9300 .
C13 C15 1.400(6) .
C14 H14A 0.9300 .
C15 C16 1.388(6) .
C16 C17 1.393(6) .
C16 H16A 0.9300 .
C17 C18 1.523(6) .
OW1 HW1A 0.8500 .
OW1 HW1B 0.8500 .
